data_7123207
loop_
_publ_author_name
'Guo, Jiao-Mei'
'Miao, Hongjie'
'Zhao, Yang'
'Bai, Xu-Guan'
'Zhu, Yan-Shuo'
'Wang, Qi-Lin'
'Bu, Zhanwei'

_publ_section_title
;
 Unexpected multi-component one-pot cascade to access
 furanobenzodihydropyran-fused polycyclic heterocycles
;
_journal_name_full 'Chemical Communications'
_journal_paper_doi 10.1039/C9CC02170A
_journal_year 2019
_chemical_formula_moiety 'C35 H32 O4'
_chemical_formula_sum 'C35 H32 O4'
_chemical_formula_weight 516.60
_space_group_crystal_system triclinic
_space_group_IT_number 2
_space_group_name_Hall '-P 1'
_space_group_name_H-M_alt 'P -1'
_symmetry_space_group_name_Hall '-P 1'
_symmetry_space_group_name_H-M 'P -1'
_atom_sites_solution_hydrogens geom
_atom_sites_solution_primary direct
_audit_creation_date 2018-09-25
_audit_creation_method
;
Olex2 1.2
(compiled 2018.05.29 svn.r3508 for OlexSys, GUI svn.r5506)
;
_audit_update_record
;
2018-12-22 deposited with the CCDC.    2019-03-25 downloaded from the CCDC.
;
_cell_angle_alpha 68.945(4)
_cell_angle_beta 86.325(4)
_cell_angle_gamma 89.998(4)
_cell_formula_units_Z 4
_cell_length_a 13.0451(6)
_cell_length_b 13.1383(6)
_cell_length_c 17.7650(9)
_cell_measurement_reflns_used 5987
_cell_measurement_temperature 293(2)
_cell_measurement_theta_max 70.7040
_cell_measurement_theta_min 3.6200
_cell_volume 2834.8(2)
_computing_cell_refinement
;
CrysAlisPro, Agilent Technologies,
Version 1.171.37.35 (release 13-08-2014 CrysAlis171 .NET)
(compiled Aug 13 2014,18:06:01)
;
_computing_data_collection
;
CrysAlisPro, Agilent Technologies,
Version 1.171.37.35 (release 13-08-2014 CrysAlis171 .NET)
(compiled Aug 13 2014,18:06:01)
;
_computing_data_reduction
;
CrysAlisPro, Agilent Technologies,
Version 1.171.37.35 (release 13-08-2014 CrysAlis171 .NET)
(compiled Aug 13 2014,18:06:01)
;
_computing_molecular_graphics 'Olex2 (Dolomanov et al., 2009)'
_computing_publication_material 'Olex2 (Dolomanov et al., 2009)'
_computing_structure_refinement 'ShelXL (Sheldrick, 2015)'
_computing_structure_solution 'ShelXS (Sheldrick, 2008)'
_diffrn_ambient_temperature 293(2)
_diffrn_detector 'CCD plate'
_diffrn_detector_area_resol_mean 16.2312
_diffrn_detector_type Eos
_diffrn_measured_fraction_theta_full 0.999
_diffrn_measured_fraction_theta_max 0.999
_diffrn_measurement_details
;
#__ type_ start__ end____ width___ exp.time_
  1 omega -105.00    1.00   1.0000    1.0000
omega____ theta____ kappa____ phi______ frames
    -      -33.5000    0.0000 -180.0000 106

#__ type_ start__ end____ width___ exp.time_
  2 omega  -48.00   35.00   1.0000    1.0000
omega____ theta____ kappa____ phi______ frames
    -      -33.5000   37.0000 -180.0000 83

#__ type_ start__ end____ width___ exp.time_
  3 omega   -6.00   20.00   1.0000    1.0000
omega____ theta____ kappa____ phi______ frames
    -      -33.5000   37.0000   30.0000 26

#__ type_ start__ end____ width___ exp.time_
  4 omega   78.00  109.00   1.0000    1.0000
omega____ theta____ kappa____ phi______ frames
    -       36.4734  178.0000  120.0000 31

#__ type_ start__ end____ width___ exp.time_
  5 omega   28.00   75.00   1.0000    1.0000
omega____ theta____ kappa____ phi______ frames
    -       36.4734  -99.0000  -30.0000 47

#__ type_ start__ end____ width___ exp.time_
  6 omega   -3.00   23.00   1.0000    1.0000
omega____ theta____ kappa____ phi______ frames
    -       36.4734  -99.0000  -30.0000 26

#__ type_ start__ end____ width___ exp.time_
  7 omega   12.00   46.00   1.0000    1.0000
omega____ theta____ kappa____ phi______ frames
    -       36.4734   19.0000  -90.0000 34

#__ type_ start__ end____ width___ exp.time_
  8 omega   42.00   67.00   1.0000    1.0000
omega____ theta____ kappa____ phi______ frames
    -       36.4734  -99.0000  150.0000 25

#__ type_ start__ end____ width___ exp.time_
  9 omega   36.00   74.00   1.0000    1.0000
omega____ theta____ kappa____ phi______ frames
    -       36.4734  -99.0000   30.0000 38

#__ type_ start__ end____ width___ exp.time_
 10 omega   84.00  109.00   1.0000    1.0000
omega____ theta____ kappa____ phi______ frames
    -       36.4734   19.0000  -90.0000 25

#__ type_ start__ end____ width___ exp.time_
 11 omega  -36.00   64.00   1.0000    1.0000
omega____ theta____ kappa____ phi______ frames
    -       36.4734  -19.0000  -30.0000 100

#__ type_ start__ end____ width___ exp.time_
 12 omega   57.00   83.00   1.0000    1.0000
omega____ theta____ kappa____ phi______ frames
    -       36.4734  178.0000   30.0000 26

#__ type_ start__ end____ width___ exp.time_
 13 omega   23.00   51.00   1.0000    1.0000
omega____ theta____ kappa____ phi______ frames
    -       36.4734  -57.0000  150.0000 28

#__ type_ start__ end____ width___ exp.time_
 14 omega   21.00  107.00   1.0000    1.0000
omega____ theta____ kappa____ phi______ frames
    -       36.4734   37.0000  -30.0000 86

#__ type_ start__ end____ width___ exp.time_
 15 omega   83.00  109.00   1.0000    1.0000
omega____ theta____ kappa____ phi______ frames
    -       36.4734  178.0000  -60.0000 26

#__ type_ start__ end____ width___ exp.time_
 16 omega    9.00   35.00   1.0000    1.0000
omega____ theta____ kappa____ phi______ frames
    -       36.4734  -99.0000  150.0000 26

#__ type_ start__ end____ width___ exp.time_
 17 omega   58.00   85.00   1.0000    1.0000
omega____ theta____ kappa____ phi______ frames
    -       36.4734  178.0000   60.0000 27

#__ type_ start__ end____ width___ exp.time_
 18 omega   59.00  106.00   1.0000    1.0000
omega____ theta____ kappa____ phi______ frames
    -       36.4734  178.0000  -30.0000 47

#__ type_ start__ end____ width___ exp.time_
 19 omega   69.00  103.00   1.0000    1.0000
omega____ theta____ kappa____ phi______ frames
    -       36.4734  178.0000 -150.0000 34

#__ type_ start__ end____ width___ exp.time_
 20 omega   50.00   76.00   1.0000    1.0000
omega____ theta____ kappa____ phi______ frames
    -       36.4734  -99.0000 -180.0000 26

#__ type_ start__ end____ width___ exp.time_
 21 omega   37.00   62.00   1.0000    3.0000
omega____ theta____ kappa____ phi______ frames
    -      108.0000  -30.0000 -120.0000 25

#__ type_ start__ end____ width___ exp.time_
 22 omega   57.00  115.00   1.0000    3.0000
omega____ theta____ kappa____ phi______ frames
    -      108.0000 -111.0000  -60.0000 58

#__ type_ start__ end____ width___ exp.time_
 23 omega   42.00   90.00   1.0000    3.0000
omega____ theta____ kappa____ phi______ frames
    -      108.0000  -30.0000   30.0000 48

#__ type_ start__ end____ width___ exp.time_
 24 omega   44.00   70.00   1.0000    3.0000
omega____ theta____ kappa____ phi______ frames
    -      108.0000  -94.0000 -180.0000 26

#__ type_ start__ end____ width___ exp.time_
 25 omega   56.00   91.00   1.0000    3.0000
omega____ theta____ kappa____ phi______ frames
    -      108.0000  -30.0000   60.0000 35

#__ type_ start__ end____ width___ exp.time_
 26 omega   39.00  134.00   1.0000    3.0000
omega____ theta____ kappa____ phi______ frames
    -      108.0000  -77.0000  -60.0000 95

#__ type_ start__ end____ width___ exp.time_
 27 omega   46.00  113.00   1.0000    3.0000
omega____ theta____ kappa____ phi______ frames
    -      108.0000 -111.0000  150.0000 67

#__ type_ start__ end____ width___ exp.time_
 28 omega   38.00   90.00   1.0000    3.0000
omega____ theta____ kappa____ phi______ frames
    -      108.0000  -30.0000  150.0000 52

#__ type_ start__ end____ width___ exp.time_
 29 omega   37.00   91.00   1.0000    3.0000
omega____ theta____ kappa____ phi______ frames
    -      108.0000  -30.0000  -90.0000 54

#__ type_ start__ end____ width___ exp.time_
 30 omega   42.00  104.00   1.0000    3.0000
omega____ theta____ kappa____ phi______ frames
    -      108.0000  -94.0000 -150.0000 62

#__ type_ start__ end____ width___ exp.time_
 31 omega   39.00   98.00   1.0000    3.0000
omega____ theta____ kappa____ phi______ frames
    -      108.0000  -45.0000    0.0000 59

#__ type_ start__ end____ width___ exp.time_
 32 omega   38.00   76.00   1.0000    3.0000
omega____ theta____ kappa____ phi______ frames
    -      108.0000  -45.0000  120.0000 38

#__ type_ start__ end____ width___ exp.time_
 33 omega  123.00  149.00   1.0000    3.0000
omega____ theta____ kappa____ phi______ frames
    -      108.0000  -15.0000   30.0000 26

#__ type_ start__ end____ width___ exp.time_
 34 omega   78.00  104.00   1.0000    3.0000
omega____ theta____ kappa____ phi______ frames
    -      108.0000  -94.0000   30.0000 26

#__ type_ start__ end____ width___ exp.time_
 35 omega   58.00   93.00   1.0000    3.0000
omega____ theta____ kappa____ phi______ frames
    -      108.0000  -45.0000 -180.0000 35

#__ type_ start__ end____ width___ exp.time_
 36 omega   40.00   66.00   1.0000    3.0000
omega____ theta____ kappa____ phi______ frames
    -      108.0000  -94.0000   30.0000 26

#__ type_ start__ end____ width___ exp.time_
 37 omega  145.00  170.00   1.0000    3.0000
omega____ theta____ kappa____ phi______ frames
    -      108.0000   15.0000  -30.0000 25

#__ type_ start__ end____ width___ exp.time_
 38 omega   63.00  138.00   1.0000    3.0000
omega____ theta____ kappa____ phi______ frames
    -      108.0000   15.0000  -30.0000 75

#__ type_ start__ end____ width___ exp.time_
 39 omega   57.00   91.00   1.0000    3.0000
omega____ theta____ kappa____ phi______ frames
    -      108.0000  -30.0000 -150.0000 34

#__ type_ start__ end____ width___ exp.time_
 40 omega   79.00  149.00   1.0000    3.0000
omega____ theta____ kappa____ phi______ frames
    -      108.0000  -15.0000  -90.0000 70

#__ type_ start__ end____ width___ exp.time_
 41 omega   36.00   62.00   1.0000    3.0000
omega____ theta____ kappa____ phi______ frames
    -      108.0000  -15.0000  -90.0000 26
;
_diffrn_measurement_device 'four-circle diffractometer'
_diffrn_measurement_device_type 'Xcalibur, Eos, Gemini'
_diffrn_measurement_method '\w scans'
_diffrn_orient_matrix_UB_11 -0.0605161000
_diffrn_orient_matrix_UB_12 0.0243792000
_diffrn_orient_matrix_UB_13 0.0687145000
_diffrn_orient_matrix_UB_21 -0.0812372000
_diffrn_orient_matrix_UB_22 -0.0878806000
_diffrn_orient_matrix_UB_23 0.0053646000
_diffrn_orient_matrix_UB_31 0.0612440000
_diffrn_orient_matrix_UB_32 -0.0864814000
_diffrn_orient_matrix_UB_33 0.0626503000
_diffrn_radiation_monochromator graphite
_diffrn_radiation_probe x-ray
_diffrn_radiation_type CuK\a
_diffrn_radiation_wavelength 1.54184
_diffrn_reflns_av_R_equivalents 0.0300
_diffrn_reflns_av_unetI/netI 0.0413
_diffrn_reflns_Laue_measured_fraction_full 0.999
_diffrn_reflns_Laue_measured_fraction_max 0.999
_diffrn_reflns_limit_h_max 15
_diffrn_reflns_limit_h_min -15
_diffrn_reflns_limit_k_max 13
_diffrn_reflns_limit_k_min -15
_diffrn_reflns_limit_l_max 21
_diffrn_reflns_limit_l_min -20
_diffrn_reflns_number 21371
_diffrn_reflns_point_group_measured_fraction_full 0.999
_diffrn_reflns_point_group_measured_fraction_max 0.999
_diffrn_reflns_theta_full 67.075
_diffrn_reflns_theta_max 67.075
_diffrn_reflns_theta_min 3.396
_diffrn_source 'Enhance (Cu) X-ray Source'
_exptl_absorpt_coefficient_mu 0.619
_exptl_absorpt_correction_T_max 1.00000
_exptl_absorpt_correction_T_min 0.84903
_exptl_absorpt_correction_type multi-scan
_exptl_absorpt_process_details
;
CrysAlisPro, Agilent Technologies,
Version 1.171.37.35 (release 13-08-2014 CrysAlis171 .NET)
(compiled Aug 13 2014,18:06:01)
Empirical absorption correction using spherical harmonics,
 implemented in SCALE3 ABSPACK scaling algorithm.
;
_exptl_crystal_colour colourless
_exptl_crystal_colour_primary colourless
_exptl_crystal_density_diffrn 1.210
_exptl_crystal_description block
_exptl_crystal_F_000 1096
_exptl_crystal_size_max 0.17
_exptl_crystal_size_mid 0.15
_exptl_crystal_size_min 0.13
_refine_diff_density_max 0.235
_refine_diff_density_min -0.266
_refine_diff_density_rms 0.036
_refine_ls_extinction_coef 0.00188(16)
_refine_ls_extinction_expression Fc^*^=kFc[1+0.001xFc^2^\l^3^/sin(2\q)]^-1/4^
_refine_ls_extinction_method 'SHELXL-2014/7 (Sheldrick 2014'
_refine_ls_goodness_of_fit_ref 1.024
_refine_ls_hydrogen_treatment constr
_refine_ls_matrix_type full
_refine_ls_number_parameters 708
_refine_ls_number_reflns 10123
_refine_ls_number_restraints 2
_refine_ls_restrained_S_all 1.045
_refine_ls_R_factor_all 0.0655
_refine_ls_R_factor_gt 0.0476
_refine_ls_shift/su_max 0.001
_refine_ls_shift/su_mean 0.000
_refine_ls_structure_factor_coef Fsqd
_refine_ls_weighting_details 'w=1/[\s^2^(Fo^2^)+(0.0682P)^2^+0.2586P] where P=(Fo^2^+2Fc^2^)/3'
_refine_ls_weighting_scheme calc
_refine_ls_wR_factor_gt 0.1256
_refine_ls_wR_factor_ref 0.1416
_reflns_Friedel_coverage 0.000
_reflns_number_gt 7559
_reflns_number_total 10123
_reflns_threshold_expression 'I > 2\s(I)'
_cod_data_source_file c9cc02170a2.cif
_cod_data_source_block 201809378
_cod_database_code 7123207
_shelx_shelxl_version_number 2014/7
_chemical_oxdiff_formula C15H15O3N2
_chemical_oxdiff_usercomment 1
_shelx_space_group_comment
;
The symmetry employed for this shelxl refinement is uniquely defined
by the following loop, which should always be used as a source of
symmetry information in preference to the above space-group names.
They are only intended as comments.
;
_shelx_estimated_absorpt_t_max 0.924
_shelx_estimated_absorpt_t_min 0.902
_reflns_odcompleteness_completeness 99.94
_reflns_odcompleteness_iscentric 1
_reflns_odcompleteness_theta 66.97
_olex2_refinement_description
;
1. Fixed Uiso
 At 1.2 times of:
  All C(H) groups, All C(H,H) groups
 At 1.5 times of:
  All C(H,H,H) groups
2. Restrained distances
 C34-C35
 1.75 with sigma of 0.02
 C34'-C35'
 1.75 with sigma of 0.02
3.a Ternary CH refined with riding coordinates:
 C7(H7), C8(H8), C10(H10), C11(H11), C7'(H7'), C8'(H8'), C10'(H10'), C11'(H11')
3.b Secondary CH2 refined with riding coordinates:
 C34(H34A,H34B), C34'(H34C,H34D)
3.c Aromatic/amide H refined with riding coordinates:
 C1(H1), C2(H2), C3(H3), C4(H4), C14(H14), C15(H15), C16(H16), C17(H17),
 C18(H18), C19(H19), C21(H21), C22(H22), C23(H23), C24(H24), C25(H25), C27(H27),
  C28(H28), C29(H29), C30(H30), C31(H31), C1'(H1'), C2'(H2'), C3'(H3'),
 C4'(H4'), C14'(H14'), C15'(H15'), C16'(H16'), C17'(H17'), C18'(H18'),
 C19'(H19'), C21'(H21'), C22'(H22'), C23'(H23'), C24'(H24'), C25'(H25'),
 C27'(H27'), C28'(H28'), C29'(H29'), C30'(H30'), C31'(H31')
3.d Idealised Me refined as rotating group:
 C33(H33A,H33B,H33C), C35(H35A,H35B,H35C), C33'(H33D,H33E,H33F), C35'(H35D,
 H35E,H35F)
;
_olex2_submission_special_instructions 'No special instructions were received'

loop_
_space_group_symop_operation_xyz
'x, y, z'
'-x, -y, -z'

loop_
_atom_site_label
_atom_site_type_symbol
_atom_site_fract_x
_atom_site_fract_y
_atom_site_fract_z
_atom_site_U_iso_or_equiv
_atom_site_adp_type
_atom_site_occupancy
_atom_site_site_symmetry_order
_atom_site_calc_flag
_atom_site_refinement_flags_posn
C1 C 0.85725(15) 1.05020(17) 1.05554(14) 0.0520(5) Uani 1 1 d .
H1 H 0.9072 1.1002 1.0234 0.062 Uiso 1 1 calc R
C2 C 0.85798(17) 1.0141(2) 1.13885(15) 0.0604(6) Uani 1 1 d .
H2 H 0.9084 1.0403 1.1624 0.072 Uiso 1 1 calc R
C3 C 0.78482(18) 0.9397(2) 1.18728(14) 0.0616(6) Uani 1 1 d .
H3 H 0.7858 0.9164 1.2432 0.074 Uiso 1 1 calc R
C4 C 0.70963(16) 0.89925(18) 1.15281(13) 0.0534(5) Uani 1 1 d .
H4 H 0.6602 0.8486 1.1850 0.064 Uiso 1 1 calc R
C5 C 0.71000(14) 0.93599(15) 1.06988(12) 0.0435(4) Uani 1 1 d .
C6 C 0.78205(14) 1.01178(15) 1.01999(12) 0.0439(4) Uani 1 1 d .
C7 C 0.77010(14) 1.04249(14) 0.93061(12) 0.0437(4) Uani 1 1 d .
H7 H 0.7046 1.0798 0.9194 0.052 Uiso 1 1 calc R
C8 C 0.75900(13) 0.93570(14) 0.91318(11) 0.0391(4) Uani 1 1 d .
H8 H 0.7349 0.9535 0.8589 0.047 Uiso 1 1 calc R
C9 C 0.68054(13) 0.85331(14) 0.97579(11) 0.0396(4) Uani 1 1 d .
C10 C 0.84523(13) 0.78443(14) 1.00393(11) 0.0401(4) Uani 1 1 d .
H10 H 0.8683 0.8146 1.0432 0.048 Uiso 1 1 calc R
C11 C 0.85908(13) 0.86997(14) 0.91923(11) 0.0390(4) Uani 1 1 d .
H11 H 0.9191 0.9171 0.9147 0.047 Uiso 1 1 calc R
C12 C 0.86928(13) 0.81878(15) 0.85524(12) 0.0429(4) Uani 1 1 d .
C13 C 0.87245(13) 0.70681(15) 0.87566(12) 0.0435(4) Uani 1 1 d .
C14 C 0.87341(16) 0.66072(19) 0.81666(14) 0.0568(5) Uani 1 1 d .
H14 H 0.8742 0.5853 0.8314 0.068 Uiso 1 1 calc R
C15 C 0.87321(18) 0.7259(2) 0.73668(15) 0.0656(6) Uani 1 1 d .
H15 H 0.8728 0.6945 0.6973 0.079 Uiso 1 1 calc R
C16 C 0.87363(18) 0.8380(2) 0.71440(14) 0.0651(6) Uani 1 1 d .
H16 H 0.8753 0.8826 0.6601 0.078 Uiso 1 1 calc R
C17 C 0.87159(16) 0.88321(19) 0.77360(13) 0.0558(5) Uani 1 1 d .
H17 H 0.8718 0.9587 0.7585 0.067 Uiso 1 1 calc R
C18 C 0.85139(15) 1.11874(15) 0.87538(13) 0.0492(5) Uani 1 1 d .
H18 H 0.9194 1.0981 0.8817 0.059 Uiso 1 1 calc R
C19 C 0.83341(16) 1.21270(16) 0.81859(13) 0.0522(5) Uani 1 1 d .
H19 H 0.7652 1.2336 0.8152 0.063 Uiso 1 1 calc R
C20 C 0.90854(18) 1.28852(16) 0.75981(13) 0.0561(5) Uani 1 1 d .
C21 C 1.0128(2) 1.2686(2) 0.75741(17) 0.0767(7) Uani 1 1 d .
H21 H 1.0376 1.2057 0.7950 0.092 Uiso 1 1 calc R
C22 C 1.0806(3) 1.3411(3) 0.6999(2) 0.0972(10) Uani 1 1 d .
H22 H 1.1503 1.3263 0.6995 0.117 Uiso 1 1 calc R
C23 C 1.0466(3) 1.4339(3) 0.6439(2) 0.1047(12) Uani 1 1 d .
H23 H 1.0924 1.4819 0.6051 0.126 Uiso 1 1 calc R
C24 C 0.9434(3) 1.4554(2) 0.6455(2) 0.1019(11) Uani 1 1 d .
H24 H 0.9195 1.5186 0.6077 0.122 Uiso 1 1 calc R
C25 C 0.8750(2) 1.3837(2) 0.70297(17) 0.0806(8) Uani 1 1 d .
H25 H 0.8055 1.3996 0.7035 0.097 Uiso 1 1 calc R
C26 C 0.59250(14) 0.81701(15) 0.93955(11) 0.0414(4) Uani 1 1 d .
C27 C 0.50396(15) 0.87749(16) 0.92281(13) 0.0494(5) Uani 1 1 d .
H27 H 0.4980 0.9408 0.9345 0.059 Uiso 1 1 calc R
C28 C 0.42463(16) 0.84362(18) 0.88871(14) 0.0570(5) Uani 1 1 d .
H28 H 0.3654 0.8843 0.8778 0.068 Uiso 1 1 calc R
C29 C 0.43261(16) 0.75004(19) 0.87081(13) 0.0557(5) Uani 1 1 d .
H29 H 0.3789 0.7274 0.8480 0.067 Uiso 1 1 calc R
C30 C 0.52038(17) 0.69049(19) 0.88682(13) 0.0561(5) Uani 1 1 d .
H30 H 0.5261 0.6273 0.8748 0.067 Uiso 1 1 calc R
C31 C 0.60011(15) 0.72396(17) 0.92066(12) 0.0490(5) Uani 1 1 d .
H31 H 0.6595 0.6835 0.9308 0.059 Uiso 1 1 calc R
C32 C 0.90034(14) 0.67900(14) 1.01328(12) 0.0441(4) Uani 1 1 d .
C33 C 0.87380(18) 0.59095(17) 1.09516(13) 0.0589(5) Uani 1 1 d .
H33A H 0.9089 0.5255 1.0982 0.088 Uiso 1 1 calc GR
H33B H 0.8010 0.5766 1.1021 0.088 Uiso 1 1 calc GR
H33C H 0.8947 0.6150 1.1370 0.088 Uiso 1 1 calc GR
C34 C 1.07752(18) 0.62812(19) 1.0134(2) 0.0813(9) Uani 1 1 d D
H34A H 1.0531 0.5719 0.9951 0.098 Uiso 1 1 calc R
H34B H 1.0852 0.5953 1.0711 0.098 Uiso 1 1 calc R
C35 C 1.17778(18) 0.6718(2) 0.97121(17) 0.0742(7) Uani 1 1 d D
H35A H 1.1701 0.7048 0.9142 0.111 Uiso 1 1 calc GR
H35B H 1.2255 0.6135 0.9810 0.111 Uiso 1 1 calc GR
H35C H 1.2031 0.7255 0.9909 0.111 Uiso 1 1 calc GR
O1 O 0.63585(9) 0.89710(11) 1.03359(8) 0.0459(3) Uani 1 1 d .
O2 O 0.73765(9) 0.76075(10) 1.01799(8) 0.0431(3) Uani 1 1 d .
O3 O 0.87063(10) 0.63523(10) 0.95467(8) 0.0482(3) Uani 1 1 d .
O4 O 1.00444(10) 0.71240(10) 0.99844(9) 0.0503(3) Uani 1 1 d .
C1' C 0.72192(17) 0.92658(19) 0.51733(14) 0.0619(6) Uani 1 1 d .
H1' H 0.7061 0.9935 0.5214 0.074 Uiso 1 1 calc R
C2' C 0.7935(2) 0.9223(2) 0.45750(16) 0.0762(7) Uani 1 1 d .
H2' H 0.8249 0.9863 0.4214 0.091 Uiso 1 1 calc R
C3' C 0.81825(19) 0.8236(2) 0.45136(15) 0.0738(7) Uani 1 1 d .
H3' H 0.8680 0.8209 0.4123 0.089 Uiso 1 1 calc R
C4' C 0.76955(17) 0.7287(2) 0.50300(13) 0.0581(5) Uani 1 1 d .
H4' H 0.7848 0.6621 0.4980 0.070 Uiso 1 1 calc R
C5' C 0.69765(15) 0.73378(16) 0.56228(11) 0.0474(4) Uani 1 1 d .
C6' C 0.67339(15) 0.83136(16) 0.57148(12) 0.0463(4) Uani 1 1 d .
C7' C 0.60278(15) 0.82629(15) 0.64363(11) 0.0448(4) Uani 1 1 d .
H7' H 0.6437 0.8001 0.6910 0.054 Uiso 1 1 calc R
C8' C 0.51646(14) 0.74014(14) 0.65708(11) 0.0408(4) Uani 1 1 d .
H8' H 0.4830 0.7262 0.7109 0.049 Uiso 1 1 calc R
C9' C 0.55644(14) 0.62937(15) 0.65568(11) 0.0429(4) Uani 1 1 d .
C10' C 0.44184(16) 0.68592(16) 0.55539(11) 0.0463(4) Uani 1 1 d .
H10' H 0.4885 0.7145 0.5066 0.056 Uiso 1 1 calc R
C11' C 0.43091(14) 0.76995(14) 0.59625(11) 0.0420(4) Uani 1 1 d .
H11' H 0.4435 0.8437 0.5563 0.050 Uiso 1 1 calc R
C12' C 0.32687(15) 0.76212(16) 0.64076(12) 0.0467(4) Uani 1 1 d .
C13' C 0.25489(17) 0.68192(18) 0.64576(13) 0.0543(5) Uani 1 1 d .
C14' C 0.16368(19) 0.6687(2) 0.69380(16) 0.0759(7) Uani 1 1 d .
H14' H 0.1165 0.6138 0.6974 0.091 Uiso 1 1 calc R
C15' C 0.14351(19) 0.7368(3) 0.73584(17) 0.0810(8) Uani 1 1 d .
H15' H 0.0827 0.7276 0.7681 0.097 Uiso 1 1 calc R
C16' C 0.21267(19) 0.8183(2) 0.73049(16) 0.0716(7) Uani 1 1 d .
H16' H 0.1984 0.8653 0.7582 0.086 Uiso 1 1 calc R
C17' C 0.30344(16) 0.82986(18) 0.68371(14) 0.0555(5) Uani 1 1 d .
H17' H 0.3504 0.8846 0.6808 0.067 Uiso 1 1 calc R
C18' C 0.56164(16) 0.93463(16) 0.63998(12) 0.0484(4) Uani 1 1 d .
H18' H 0.5260 0.9739 0.5953 0.058 Uiso 1 1 calc R
C19' C 0.57231(16) 0.97803(16) 0.69521(12) 0.0509(5) Uani 1 1 d .
H19' H 0.6087 0.9386 0.7394 0.061 Uiso 1 1 calc R
C20' C 0.53180(16) 1.08376(16) 0.69348(12) 0.0482(4) Uani 1 1 d .
C21' C 0.44989(16) 1.13277(16) 0.64962(12) 0.0510(5) Uani 1 1 d .
H21' H 0.4156 1.0969 0.6217 0.061 Uiso 1 1 calc R
C22' C 0.41835(18) 1.23438(18) 0.64672(13) 0.0570(5) Uani 1 1 d .
H22' H 0.3631 1.2660 0.6168 0.068 Uiso 1 1 calc R
C23' C 0.4673(2) 1.28920(18) 0.68727(14) 0.0621(6) Uani 1 1 d .
H23' H 0.4464 1.3582 0.6841 0.075 Uiso 1 1 calc R
C24' C 0.5471(2) 1.24128(19) 0.73252(16) 0.0686(6) Uani 1 1 d .
H24' H 0.5802 1.2774 0.7609 0.082 Uiso 1 1 calc R
C25' C 0.57863(19) 1.13930(19) 0.73623(15) 0.0638(6) Uani 1 1 d .
H25' H 0.6323 1.1071 0.7679 0.077 Uiso 1 1 calc R
C26' C 0.56077(15) 0.54234(14) 0.73869(11) 0.0419(4) Uani 1 1 d .
C27' C 0.65197(17) 0.51545(19) 0.77572(14) 0.0593(5) Uani 1 1 d .
H27' H 0.7130 0.5503 0.7489 0.071 Uiso 1 1 calc R
C28' C 0.6533(2) 0.4371(2) 0.85231(15) 0.0732(7) Uani 1 1 d .
H28' H 0.7153 0.4196 0.8763 0.088 Uiso 1 1 calc R
C29' C 0.5655(2) 0.3854(2) 0.89303(14) 0.0707(7) Uani 1 1 d .
H29' H 0.5674 0.3325 0.9445 0.085 Uiso 1 1 calc R
C30' C 0.4736(2) 0.41162(19) 0.85768(14) 0.0639(6) Uani 1 1 d .
H30' H 0.4131 0.3766 0.8853 0.077 Uiso 1 1 calc R
C31' C 0.47107(16) 0.49012(16) 0.78106(12) 0.0512(5) Uani 1 1 d .
H31' H 0.4086 0.5080 0.7578 0.061 Uiso 1 1 calc R
C32' C 0.34051(17) 0.64951(17) 0.53469(12) 0.0533(5) Uani 1 1 d .
C33' C 0.3509(2) 0.5561(2) 0.50409(15) 0.0719(7) Uani 1 1 d .
H33D H 0.2839 0.5327 0.4963 0.108 Uiso 1 1 calc GR
H33E H 0.3836 0.4964 0.5429 0.108 Uiso 1 1 calc GR
H33F H 0.3916 0.5798 0.4536 0.108 Uiso 1 1 calc GR
C34' C 0.2096(3) 0.7360(3) 0.4456(2) 0.0991(11) Uani 1 1 d D
H34C H 0.1615 0.6898 0.4881 0.119 Uiso 1 1 calc R
H34D H 0.2215 0.7023 0.4055 0.119 Uiso 1 1 calc R
C35' C 0.1665(3) 0.8429(3) 0.4084(3) 0.1248(15) Uani 1 1 d D
H35D H 0.2165 0.8902 0.3697 0.187 Uiso 1 1 calc GR
H35E H 0.1480 0.8728 0.4493 0.187 Uiso 1 1 calc GR
H35F H 0.1065 0.8364 0.3818 0.187 Uiso 1 1 calc GR
O1' O 0.65713(11) 0.63627(11) 0.61584(9) 0.0573(4) Uani 1 1 d .
O2' O 0.48593(12) 0.59312(11) 0.61387(8) 0.0517(3) Uani 1 1 d .
O3' O 0.27094(12) 0.61051(12) 0.60537(9) 0.0617(4) Uani 1 1 d .
O4' O 0.30394(12) 0.74610(13) 0.47878(9) 0.0602(4) Uani 1 1 d .

loop_
_atom_site_aniso_label
_atom_site_aniso_U_11
_atom_site_aniso_U_22
_atom_site_aniso_U_33
_atom_site_aniso_U_23
_atom_site_aniso_U_13
_atom_site_aniso_U_12
C1 0.0448(11) 0.0445(11) 0.0736(14) -0.0299(10) -0.0025(9) 0.0016(8)
C2 0.0485(12) 0.0724(15) 0.0755(15) -0.0438(13) -0.0122(11) 0.0073(10)
C3 0.0617(14) 0.0734(15) 0.0575(13) -0.0319(12) -0.0097(10) 0.0094(11)
C4 0.0529(12) 0.0532(12) 0.0540(12) -0.0204(9) 0.0028(9) 0.0016(9)
C5 0.0402(10) 0.0414(10) 0.0531(11) -0.0222(8) -0.0024(8) 0.0029(8)
C6 0.0417(10) 0.0356(9) 0.0568(11) -0.0198(8) -0.0015(8) 0.0035(7)
C7 0.0388(10) 0.0335(9) 0.0552(11) -0.0117(8) -0.0026(8) 0.0032(7)
C8 0.0363(9) 0.0342(9) 0.0445(10) -0.0111(7) -0.0050(7) 0.0028(7)
C9 0.0377(9) 0.0354(9) 0.0446(10) -0.0131(8) -0.0028(7) 0.0031(7)
C10 0.0350(9) 0.0369(9) 0.0480(10) -0.0140(8) -0.0071(7) 0.0020(7)
C11 0.0335(9) 0.0315(8) 0.0500(10) -0.0119(7) -0.0046(7) 0.0007(7)
C12 0.0332(9) 0.0440(10) 0.0495(10) -0.0146(8) -0.0014(7) 0.0024(7)
C13 0.0329(9) 0.0445(10) 0.0530(11) -0.0174(8) -0.0044(8) 0.0008(7)
C14 0.0502(12) 0.0600(13) 0.0695(14) -0.0339(11) -0.0077(10) -0.0001(10)
C15 0.0590(14) 0.0862(18) 0.0648(14) -0.0429(13) -0.0057(11) 0.0046(12)
C16 0.0630(14) 0.0813(17) 0.0471(12) -0.0185(11) -0.0032(10) 0.0105(12)
C17 0.0526(12) 0.0535(12) 0.0533(12) -0.0106(10) 0.0015(9) 0.0067(9)
C18 0.0455(10) 0.0349(10) 0.0629(12) -0.0130(9) -0.0008(9) 0.0011(8)
C19 0.0519(11) 0.0385(10) 0.0620(12) -0.0124(9) -0.0064(9) -0.0004(8)
C20 0.0694(14) 0.0392(10) 0.0557(12) -0.0129(9) -0.0012(10) -0.0094(9)
C21 0.0697(16) 0.0653(16) 0.0807(18) -0.0108(13) 0.0051(13) -0.0108(12)
C22 0.084(2) 0.099(2) 0.099(2) -0.030(2) 0.0227(18) -0.0318(18)
C23 0.129(3) 0.082(2) 0.088(2) -0.0191(18) 0.028(2) -0.051(2)
C24 0.143(3) 0.0582(17) 0.079(2) 0.0044(14) 0.003(2) -0.0226(19)
C25 0.100(2) 0.0478(13) 0.0777(17) -0.0025(12) -0.0060(15) -0.0057(13)
C26 0.0371(9) 0.0394(9) 0.0425(10) -0.0091(8) 0.0016(7) -0.0030(7)
C27 0.0457(11) 0.0407(10) 0.0614(12) -0.0173(9) -0.0079(9) 0.0048(8)
C28 0.0439(11) 0.0592(13) 0.0669(13) -0.0198(11) -0.0135(10) 0.0075(9)
C29 0.0469(11) 0.0710(14) 0.0540(12) -0.0274(11) -0.0078(9) -0.0067(10)
C30 0.0573(12) 0.0581(13) 0.0622(13) -0.0332(11) -0.0013(10) -0.0041(10)
C31 0.0417(10) 0.0512(11) 0.0594(12) -0.0263(10) -0.0022(9) 0.0052(8)
C32 0.0438(10) 0.0331(9) 0.0549(11) -0.0138(8) -0.0119(8) 0.0020(7)
C33 0.0692(14) 0.0404(11) 0.0599(13) -0.0082(9) -0.0107(11) 0.0047(10)
C34 0.0520(13) 0.0443(12) 0.139(3) -0.0221(14) -0.0074(15) 0.0143(10)
C35 0.0559(14) 0.0667(15) 0.0936(19) -0.0207(14) -0.0077(13) 0.0187(11)
O1 0.0382(7) 0.0486(7) 0.0539(8) -0.0228(6) 0.0014(6) -0.0027(5)
O2 0.0389(7) 0.0355(6) 0.0481(7) -0.0071(5) -0.0022(5) 0.0008(5)
O3 0.0529(8) 0.0346(7) 0.0567(8) -0.0155(6) -0.0076(6) -0.0010(6)
O4 0.0403(7) 0.0350(7) 0.0737(9) -0.0155(6) -0.0143(6) 0.0069(5)
C1' 0.0555(13) 0.0535(13) 0.0674(14) -0.0105(11) -0.0046(11) -0.0130(10)
C2' 0.0628(15) 0.0753(17) 0.0677(16) -0.0002(13) 0.0081(12) -0.0202(13)
C3' 0.0580(14) 0.092(2) 0.0592(14) -0.0156(13) 0.0122(11) -0.0084(13)
C4' 0.0521(12) 0.0679(14) 0.0528(12) -0.0208(11) 0.0014(9) -0.0010(10)
C5' 0.0457(10) 0.0501(11) 0.0420(10) -0.0113(8) -0.0039(8) -0.0023(8)
C6' 0.0439(10) 0.0463(10) 0.0461(10) -0.0129(8) -0.0079(8) -0.0051(8)
C7' 0.0496(11) 0.0397(10) 0.0450(10) -0.0141(8) -0.0096(8) -0.0001(8)
C8' 0.0459(10) 0.0367(9) 0.0378(9) -0.0114(7) -0.0007(7) -0.0002(7)
C9' 0.0470(10) 0.0390(9) 0.0430(10) -0.0157(8) -0.0001(8) -0.0004(8)
C10' 0.0575(12) 0.0433(10) 0.0361(9) -0.0118(8) -0.0037(8) 0.0001(8)
C11' 0.0476(10) 0.0346(9) 0.0393(9) -0.0079(7) -0.0027(8) -0.0023(7)
C12' 0.0466(10) 0.0459(10) 0.0447(10) -0.0126(8) -0.0055(8) 0.0010(8)
C13' 0.0532(12) 0.0582(12) 0.0502(11) -0.0183(10) -0.0027(9) -0.0080(10)
C14' 0.0552(14) 0.097(2) 0.0723(16) -0.0290(15) 0.0065(12) -0.0255(13)
C15' 0.0503(14) 0.123(2) 0.0762(17) -0.0454(17) 0.0070(12) -0.0037(14)
C16' 0.0563(14) 0.0936(19) 0.0795(17) -0.0487(15) -0.0050(12) 0.0150(13)
C17' 0.0493(12) 0.0553(12) 0.0676(13) -0.0284(11) -0.0078(10) 0.0045(9)
C18' 0.0554(11) 0.0388(10) 0.0499(11) -0.0133(8) -0.0105(9) -0.0025(8)
C19' 0.0583(12) 0.0420(10) 0.0523(11) -0.0154(9) -0.0119(9) 0.0000(9)
C20' 0.0580(12) 0.0396(10) 0.0467(10) -0.0149(8) -0.0045(9) -0.0056(8)
C21' 0.0602(12) 0.0482(11) 0.0470(11) -0.0197(9) -0.0063(9) -0.0044(9)
C22' 0.0676(14) 0.0525(12) 0.0475(11) -0.0130(9) -0.0084(10) 0.0091(10)
C23' 0.0828(16) 0.0411(11) 0.0635(14) -0.0202(10) -0.0033(12) 0.0015(10)
C24' 0.0822(17) 0.0541(13) 0.0817(17) -0.0365(12) -0.0215(13) -0.0002(12)
C25' 0.0723(15) 0.0564(13) 0.0718(15) -0.0307(11) -0.0261(12) 0.0071(11)
C26' 0.0516(11) 0.0315(9) 0.0431(10) -0.0141(8) -0.0031(8) -0.0002(7)
C27' 0.0503(12) 0.0596(13) 0.0600(13) -0.0110(10) -0.0076(10) -0.0011(10)
C28' 0.0696(16) 0.0771(17) 0.0605(14) -0.0072(12) -0.0203(12) 0.0112(13)
C29' 0.0914(19) 0.0574(14) 0.0496(13) -0.0022(10) -0.0071(12) 0.0070(13)
C30' 0.0752(16) 0.0539(13) 0.0531(12) -0.0102(10) 0.0106(11) -0.0102(11)
C31' 0.0532(11) 0.0448(11) 0.0530(11) -0.0148(9) -0.0014(9) -0.0042(9)
C32' 0.0655(13) 0.0500(11) 0.0444(11) -0.0165(9) -0.0070(9) -0.0042(10)
C33' 0.0954(19) 0.0655(15) 0.0641(15) -0.0329(12) -0.0161(13) -0.0057(13)
C34' 0.102(2) 0.087(2) 0.109(2) -0.0288(18) -0.059(2) 0.0012(17)
C35' 0.099(3) 0.101(3) 0.163(4) -0.025(3) -0.070(3) 0.013(2)
O1' 0.0604(9) 0.0431(8) 0.0587(9) -0.0100(6) 0.0154(7) 0.0041(6)
O2' 0.0722(9) 0.0404(7) 0.0465(7) -0.0186(6) -0.0146(7) 0.0047(6)
O3' 0.0683(10) 0.0580(9) 0.0593(9) -0.0231(7) 0.0027(7) -0.0217(7)
O4' 0.0663(10) 0.0593(9) 0.0532(8) -0.0155(7) -0.0186(7) -0.0030(7)

loop_
_atom_type_symbol
_atom_type_description
_atom_type_scat_dispersion_real
_atom_type_scat_dispersion_imag
_atom_type_scat_source
C C 0.0181 0.0091 'International Tables Vol C Tables 4.2.6.8 and 6.1.1.4'
H H 0.0000 0.0000 'International Tables Vol C Tables 4.2.6.8 and 6.1.1.4'
O O 0.0492 0.0322 'International Tables Vol C Tables 4.2.6.8 and 6.1.1.4'

loop_
_geom_angle_atom_site_label_1
_geom_angle_atom_site_label_2
_geom_angle_atom_site_label_3
_geom_angle
C2 C1 H1 120.0
C2 C1 C6 120.0(2)
C6 C1 H1 120.0
C1 C2 H2 119.7
C3 C2 C1 120.7(2)
C3 C2 H2 119.7
C2 C3 H3 119.9
C2 C3 C4 120.2(2)
C4 C3 H3 119.9
C3 C4 H4 120.8
C5 C4 C3 118.4(2)
C5 C4 H4 120.8
C4 C5 C6 122.41(18)
C4 C5 O1 119.76(18)
C6 C5 O1 117.83(17)
C1 C6 C7 126.80(18)
C5 C6 C1 118.34(19)
C5 C6 C7 114.86(16)
C6 C7 H7 106.8
C6 C7 C8 107.95(14)
C8 C7 H7 106.8
C18 C7 C6 115.77(16)
C18 C7 H7 106.8
C18 C7 C8 112.34(15)
C7 C8 H8 108.8
C7 C8 C9 111.60(14)
C7 C8 C11 114.65(14)
C9 C8 H8 108.8
C11 C8 H8 108.8
C11 C8 C9 103.88(14)
C26 C9 C8 114.97(15)
O1 C9 C8 111.84(14)
O1 C9 C26 106.76(14)
O2 C9 C8 106.07(14)
O2 C9 C26 108.85(14)
O2 C9 O1 108.16(14)
C11 C10 H10 109.8
C11 C10 C32 113.68(15)
C32 C10 H10 109.8
O2 C10 H10 109.8
O2 C10 C11 105.32(13)
O2 C10 C32 108.37(14)
C8 C11 H11 110.2
C10 C11 C8 102.49(14)
C10 C11 H11 110.2
C12 C11 C8 111.58(15)
C12 C11 C10 111.88(15)
C12 C11 H11 110.2
C13 C12 C11 121.53(17)
C13 C12 C17 117.76(19)
C17 C12 C11 120.66(17)
C12 C13 C14 120.85(19)
O3 C13 C12 122.66(17)
O3 C13 C14 116.43(18)
C13 C14 H14 119.9
C15 C14 C13 120.3(2)
C15 C14 H14 119.9
C14 C15 H15 120.0
C14 C15 C16 120.1(2)
C16 C15 H15 120.0
C15 C16 H16 120.4
C17 C16 C15 119.3(2)
C17 C16 H16 120.4
C12 C17 H17 119.1
C16 C17 C12 121.7(2)
C16 C17 H17 119.1
C7 C18 H18 117.6
C19 C18 C7 124.75(19)
C19 C18 H18 117.6
C18 C19 H19 116.2
C18 C19 C20 127.6(2)
C20 C19 H19 116.2
C21 C20 C19 122.9(2)
C21 C20 C25 117.6(2)
C25 C20 C19 119.5(2)
C20 C21 H21 119.5
C22 C21 C20 121.0(3)
C22 C21 H21 119.5
C21 C22 H22 119.6
C23 C22 C21 120.9(3)
C23 C22 H22 119.6
C22 C23 H23 120.5
C22 C23 C24 119.0(3)
C24 C23 H23 120.5
C23 C24 H24 119.7
C23 C24 C25 120.6(3)
C25 C24 H24 119.7
C20 C25 H25 119.5
C24 C25 C20 120.9(3)
C24 C25 H25 119.5
C27 C26 C9 120.90(17)
C31 C26 C9 120.12(16)
C31 C26 C27 118.96(18)
C26 C27 H27 120.0
C28 C27 C26 120.05(19)
C28 C27 H27 120.0
C27 C28 H28 119.7
C29 C28 C27 120.52(19)
C29 C28 H28 119.7
C28 C29 H29 120.2
C30 C29 C28 119.52(19)
C30 C29 H29 120.2
C29 C30 H30 119.8
C29 C30 C31 120.3(2)
C31 C30 H30 119.8
C26 C31 H31 119.7
C30 C31 C26 120.63(18)
C30 C31 H31 119.7
C33 C32 C10 112.04(17)
O3 C32 C10 110.91(15)
O3 C32 C33 105.94(15)
O4 C32 C10 103.09(14)
O4 C32 C33 114.66(16)
O4 C32 O3 110.30(16)
C32 C33 H33A 109.5
C32 C33 H33B 109.5
C32 C33 H33C 109.5
H33A C33 H33B 109.5
H33A C33 H33C 109.5
H33B C33 H33C 109.5
H34A C34 H34B 108.1
C35 C34 H34A 109.5
C35 C34 H34B 109.5
O4 C34 H34A 109.5
O4 C34 H34B 109.5
O4 C34 C35 110.7(2)
C34 C35 H35A 109.5
C34 C35 H35B 109.5
C34 C35 H35C 109.5
H35A C35 H35B 109.5
H35A C35 H35C 109.5
H35B C35 H35C 109.5
C5 O1 C9 112.13(13)
C9 O2 C10 111.14(13)
C13 O3 C32 116.58(14)
C32 O4 C34 116.47(16)
C2' C1' H1' 119.7
C2' C1' C6' 120.6(2)
C6' C1' H1' 119.7
C1' C2' H2' 119.9
C3' C2' C1' 120.2(2)
C3' C2' H2' 119.9
C2' C3' H3' 119.9
C2' C3' C4' 120.3(2)
C4' C3' H3' 119.9
C3' C4' H4' 120.4
C3' C4' C5' 119.1(2)
C5' C4' H4' 120.4
C6' C5' C4' 121.9(2)
O1' C5' C4' 116.80(19)
O1' C5' C6' 121.10(18)
C1' C6' C7' 124.40(19)
C5' C6' C1' 117.9(2)
C5' C6' C7' 117.53(17)
C6' C7' H7' 106.7
C6' C7' C8' 109.70(15)
C8' C7' H7' 106.7
C18' C7' C6' 114.27(16)
C18' C7' H7' 106.7
C18' C7' C8' 112.26(16)
C7' C8' H8' 107.2
C7' C8' C9' 113.33(15)
C7' C8' C11' 117.03(15)
C9' C8' H8' 107.2
C9' C8' C11' 104.33(14)
C11' C8' H8' 107.2
C26' C9' C8' 113.73(15)
O1' C9' C8' 114.14(15)
O1' C9' C26' 106.38(15)
O2' C9' C8' 106.01(15)
O2' C9' C26' 107.56(15)
O2' C9' O1' 108.78(15)
C11' C10' H10' 109.9
C32' C10' H10' 109.9
C32' C10' C11' 113.84(17)
O2' C10' H10' 109.9
O2' C10' C11' 104.88(14)
O2' C10' C32' 108.14(16)
C8' C11' H11' 110.2
C10' C11' C8' 103.69(14)
C10' C11' H11' 110.2
C12' C11' C8' 110.13(15)
C12' C11' C10' 112.19(16)
C12' C11' H11' 110.2
C13' C12' C11' 121.53(18)
C13' C12' C17' 117.6(2)
C17' C12' C11' 120.68(18)
C12' C13' C14' 120.9(2)
O3' C13' C12' 122.02(19)
O3' C13' C14' 117.1(2)
C13' C14' H14' 120.1
C15' C14' C13' 119.9(2)
C15' C14' H14' 120.1
C14' C15' H15' 119.8
C14' C15' C16' 120.3(2)
C16' C15' H15' 119.8
C15' C16' H16' 120.3
C15' C16' C17' 119.4(2)
C17' C16' H16' 120.3
C12' C17' H17' 119.0
C16' C17' C12' 121.9(2)
C16' C17' H17' 119.0
C7' C18' H18' 117.6
C19' C18' C7' 124.83(19)
C19' C18' H18' 117.6
C18' C19' H19' 117.0
C18' C19' C20' 125.91(19)
C20' C19' H19' 117.0
C21' C20' C19' 123.13(18)
C21' C20' C25' 117.40(19)
C25' C20' C19' 119.45(19)
C20' C21' H21' 119.6
C22' C21' C20' 120.81(19)
C22' C21' H21' 119.6
C21' C22' H22' 119.5
C23' C22' C21' 120.9(2)
C23' C22' H22' 119.5
C22' C23' H23' 120.4
C24' C23' C22' 119.3(2)
C24' C23' H23' 120.4
C23' C24' H24' 119.9
C23' C24' C25' 120.1(2)
C25' C24' H24' 119.9
C20' C25' H25' 119.3
C24' C25' C20' 121.4(2)
C24' C25' H25' 119.3
C27' C26' C9' 121.77(18)
C27' C26' C31' 118.18(19)
C31' C26' C9' 120.00(17)
C26' C27' H27' 119.8
C26' C27' C28' 120.5(2)
C28' C27' H27' 119.8
C27' C28' H28' 119.5
C29' C28' C27' 121.1(2)
C29' C28' H28' 119.5
C28' C29' H29' 120.3
C28' C29' C30' 119.5(2)
C30' C29' H29' 120.3
C29' C30' H30' 119.9
C29' C30' C31' 120.2(2)
C31' C30' H30' 119.9
C26' C31' H31' 119.7
C30' C31' C26' 120.7(2)
C30' C31' H31' 119.7
C33' C32' C10' 113.28(19)
O3' C32' C10' 110.17(16)
O3' C32' C33' 105.71(18)
O4' C32' C10' 103.20(16)
O4' C32' C33' 114.54(18)
O4' C32' O3' 110.00(18)
C32' C33' H33D 109.5
C32' C33' H33E 109.5
C32' C33' H33F 109.5
H33D C33' H33E 109.5
H33D C33' H33F 109.5
H33E C33' H33F 109.5
H34C C34' H34D 108.2
C35' C34' H34C 109.7
C35' C34' H34D 109.7
O4' C34' H34C 109.7
O4' C34' H34D 109.7
O4' C34' C35' 109.9(3)
C34' C35' H35D 109.5
C34' C35' H35E 109.5
C34' C35' H35F 109.5
H35D C35' H35E 109.5
H35D C35' H35F 109.5
H35E C35' H35F 109.5
C5' O1' C9' 121.20(15)
C9' O2' C10' 109.16(14)
C13' O3' C32' 115.23(16)
C32' O4' C34' 116.03(19)

loop_
_geom_bond_atom_site_label_1
_geom_bond_atom_site_label_2
_geom_bond_distance
C1 H1 0.9300
C1 C2 1.383(3)
C1 C6 1.387(3)
C2 H2 0.9300
C2 C3 1.377(3)
C3 H3 0.9300
C3 C4 1.389(3)
C4 H4 0.9300
C4 C5 1.375(3)
C5 C6 1.385(3)
C5 O1 1.389(2)
C6 C7 1.510(3)
C7 H7 0.9800
C7 C8 1.550(2)
C7 C18 1.500(3)
C8 H8 0.9800
C8 C9 1.564(2)
C8 C11 1.553(2)
C9 C26 1.509(2)
C9 O1 1.440(2)
C9 O2 1.419(2)
C10 H10 0.9800
C10 C11 1.520(2)
C10 C32 1.521(2)
C10 O2 1.424(2)
C11 H11 0.9800
C11 C12 1.514(3)
C12 C13 1.384(3)
C12 C17 1.390(3)
C13 C14 1.386(3)
C13 O3 1.379(2)
C14 H14 0.9300
C14 C15 1.370(3)
C15 H15 0.9300
C15 C16 1.382(4)
C16 H16 0.9300
C16 C17 1.380(3)
C17 H17 0.9300
C18 H18 0.9300
C18 C19 1.316(3)
C19 H19 0.9300
C19 C20 1.471(3)
C20 C21 1.386(3)
C20 C25 1.387(3)
C21 H21 0.9300
C21 C22 1.385(4)
C22 H22 0.9300
C22 C23 1.363(5)
C23 H23 0.9300
C23 C24 1.375(5)
C24 H24 0.9300
C24 C25 1.385(4)
C25 H25 0.9300
C26 C27 1.389(3)
C26 C31 1.381(3)
C27 H27 0.9300
C27 C28 1.382(3)
C28 H28 0.9300
C28 C29 1.379(3)
C29 H29 0.9300
C29 C30 1.373(3)
C30 H30 0.9300
C30 C31 1.381(3)
C31 H31 0.9300
C32 C33 1.517(3)
C32 O3 1.431(2)
C32 O4 1.406(2)
C33 H33A 0.9600
C33 H33B 0.9600
C33 H33C 0.9600
C34 H34A 0.9700
C34 H34B 0.9700
C34 C35 1.472(4)
C34 O4 1.424(2)
C35 H35A 0.9600
C35 H35B 0.9600
C35 H35C 0.9600
C1' H1' 0.9300
C1' C2' 1.386(4)
C1' C6' 1.396(3)
C2' H2' 0.9300
C2' C3' 1.376(4)
C3' H3' 0.9300
C3' C4' 1.380(3)
C4' H4' 0.9300
C4' C5' 1.385(3)
C5' C6' 1.384(3)
C5' O1' 1.373(2)
C6' C7' 1.511(3)
C7' H7' 0.9800
C7' C8' 1.542(3)
C7' C18' 1.502(3)
C8' H8' 0.9800
C8' C9' 1.554(2)
C8' C11' 1.555(2)
C9' C26' 1.511(3)
C9' O1' 1.438(2)
C9' O2' 1.402(2)
C10' H10' 0.9800
C10' C11' 1.526(3)
C10' C32' 1.517(3)
C10' O2' 1.436(2)
C11' H11' 0.9800
C11' C12' 1.511(3)
C12' C13' 1.386(3)
C12' C17' 1.388(3)
C13' C14' 1.392(3)
C13' O3' 1.380(3)
C14' H14' 0.9300
C14' C15' 1.372(4)
C15' H15' 0.9300
C15' C16' 1.374(4)
C16' H16' 0.9300
C16' C17' 1.378(3)
C17' H17' 0.9300
C18' H18' 0.9300
C18' C19' 1.314(3)
C19' H19' 0.9300
C19' C20' 1.477(3)
C20' C21' 1.382(3)
C20' C25' 1.393(3)
C21' H21' 0.9300
C21' C22' 1.381(3)
C22' H22' 0.9300
C22' C23' 1.370(3)
C23' H23' 0.9300
C23' C24' 1.368(3)
C24' H24' 0.9300
C24' C25' 1.382(3)
C25' H25' 0.9300
C26' C27' 1.381(3)
C26' C31' 1.387(3)
C27' H27' 0.9300
C27' C28' 1.381(3)
C28' H28' 0.9300
C28' C29' 1.356(4)
C29' H29' 0.9300
C29' C30' 1.374(4)
C30' H30' 0.9300
C30' C31' 1.384(3)
C31' H31' 0.9300
C32' C33' 1.514(3)
C32' O3' 1.433(3)
C32' O4' 1.407(3)
C33' H33D 0.9600
C33' H33E 0.9600
C33' H33F 0.9600
C34' H34C 0.9700
C34' H34D 0.9700
C34' C35' 1.450(4)
C34' O4' 1.424(3)
C35' H35D 0.9600
C35' H35E 0.9600
C35' H35F 0.9600

loop_
_geom_torsion_atom_site_label_1
_geom_torsion_atom_site_label_2
_geom_torsion_atom_site_label_3
_geom_torsion_atom_site_label_4
_geom_torsion
C1 C2 C3 C4 0.5(3)
C1 C6 C7 C8 129.80(19)
C1 C6 C7 C18 2.9(3)
C2 C1 C6 C5 -1.0(3)
C2 C1 C6 C7 -179.99(18)
C2 C3 C4 C5 -0.5(3)
C3 C4 C5 C6 -0.3(3)
C3 C4 C5 O1 179.99(18)
C4 C5 C6 C1 1.1(3)
C4 C5 C6 C7 -179.85(17)
C4 C5 O1 C9 -126.12(18)
C5 C6 C7 C8 -49.2(2)
C5 C6 C7 C18 -176.08(16)
C6 C1 C2 C3 0.3(3)
C6 C5 O1 C9 54.2(2)
C6 C7 C8 C9 46.44(19)
C6 C7 C8 C11 -71.32(19)
C6 C7 C18 C19 -124.3(2)
C7 C8 C9 C26 123.13(16)
C7 C8 C9 O1 1.2(2)
C7 C8 C9 O2 -116.53(15)
C7 C8 C11 C10 97.72(17)
C7 C8 C11 C12 -142.42(16)
C7 C18 C19 C20 -176.6(2)
C8 C7 C18 C19 111.1(2)
C8 C9 C26 C27 -86.3(2)
C8 C9 C26 C31 92.1(2)
C8 C9 O1 C5 -51.97(19)
C8 C9 O2 C10 14.14(18)
C8 C11 C12 C13 -118.42(18)
C8 C11 C12 C17 59.0(2)
C9 C8 C11 C10 -24.33(17)
C9 C8 C11 C12 95.53(17)
C9 C26 C27 C28 179.22(19)
C9 C26 C31 C30 -179.43(19)
C10 C11 C12 C13 -4.3(2)
C10 C11 C12 C17 173.12(17)
C10 C32 O3 C13 48.4(2)
C10 C32 O4 C34 171.9(2)
C11 C8 C9 C26 -112.82(16)
C11 C8 C9 O1 125.22(15)
C11 C8 C9 O2 7.52(18)
C11 C10 C32 C33 -172.74(16)
C11 C10 C32 O3 -54.6(2)
C11 C10 C32 O4 63.45(19)
C11 C10 O2 C9 -30.65(18)
C11 C12 C13 C14 174.73(17)
C11 C12 C13 O3 -2.6(3)
C11 C12 C17 C16 -175.42(19)
C12 C13 C14 C15 1.3(3)
C12 C13 O3 C32 -20.8(2)
C13 C12 C17 C16 2.1(3)
C13 C14 C15 C16 1.0(3)
C14 C13 O3 C32 161.81(17)
C14 C15 C16 C17 -1.6(4)
C15 C16 C17 C12 0.1(3)
C17 C12 C13 C14 -2.7(3)
C17 C12 C13 O3 179.97(17)
C18 C7 C8 C9 175.29(15)
C18 C7 C8 C11 57.5(2)
C18 C19 C20 C21 -0.1(4)
C18 C19 C20 C25 178.9(2)
C19 C20 C21 C22 178.6(3)
C19 C20 C25 C24 -178.3(3)
C20 C21 C22 C23 -0.2(5)
C21 C20 C25 C24 0.7(4)
C21 C22 C23 C24 0.5(5)
C22 C23 C24 C25 -0.2(6)
C23 C24 C25 C20 -0.4(5)
C25 C20 C21 C22 -0.4(4)
C26 C9 O1 C5 -178.53(14)
C26 C9 O2 C10 138.38(15)
C26 C27 C28 C29 -0.2(3)
C27 C26 C31 C30 -1.0(3)
C27 C28 C29 C30 -0.2(3)
C28 C29 C30 C31 0.0(3)
C29 C30 C31 C26 0.6(3)
C31 C26 C27 C28 0.8(3)
C32 C10 C11 C8 151.77(14)
C32 C10 C11 C12 32.1(2)
C32 C10 O2 C9 -152.64(15)
C33 C32 O3 C13 170.20(16)
C33 C32 O4 C34 49.8(3)
C35 C34 O4 C32 161.0(2)
O1 C5 C6 C1 -179.22(16)
O1 C5 C6 C7 -0.1(2)
O1 C9 C26 C27 38.4(2)
O1 C9 C26 C31 -143.23(17)
O1 C9 O2 C10 -105.98(16)
O2 C9 C26 C27 154.91(17)
O2 C9 C26 C31 -26.7(2)
O2 C9 O1 C5 64.47(18)
O2 C10 C11 C8 33.28(17)
O2 C10 C11 C12 -86.38(16)
O2 C10 C32 C33 -56.0(2)
O2 C10 C32 O3 62.14(19)
O2 C10 C32 O4 -179.82(14)
O3 C13 C14 C15 178.73(19)
O3 C32 O4 C34 -69.7(2)
O4 C32 O3 C13 -65.17(19)
C1' C2' C3' C4' 2.1(4)
C1' C6' C7' C8' 145.09(19)
C1' C6' C7' C18' 18.0(3)
C2' C1' C6' C5' -1.2(3)
C2' C1' C6' C7' 173.5(2)
C2' C3' C4' C5' -1.7(4)
C3' C4' C5' C6' -0.2(3)
C3' C4' C5' O1' -175.3(2)
C4' C5' C6' C1' 1.7(3)
C4' C5' C6' C7' -173.41(18)
C4' C5' O1' C9' -153.22(18)
C5' C6' C7' C8' -40.2(2)
C5' C6' C7' C18' -167.23(17)
C6' C1' C2' C3' -0.6(4)
C6' C5' O1' C9' 31.7(3)
C6' C7' C8' C9' 48.2(2)
C6' C7' C8' C11' -73.3(2)
C6' C7' C18' C19' -123.4(2)
C7' C8' C9' C26' 102.02(18)
C7' C8' C9' O1' -20.3(2)
C7' C8' C9' O2' -140.00(16)
C7' C8' C11' C10' 116.78(17)
C7' C8' C11' C12' -123.00(17)
C7' C18' C19' C20' -179.36(19)
C8' C7' C18' C19' 110.9(2)
C8' C9' C26' C27' -101.8(2)
C8' C9' C26' C31' 75.6(2)
C8' C9' O1' C5' -20.2(2)
C8' C9' O2' C10' 30.17(19)
C8' C11' C12' C13' -111.5(2)
C8' C11' C12' C17' 63.2(2)
C9' C8' C11' C10' -9.32(18)
C9' C8' C11' C12' 110.90(16)
C9' C26' C27' C28' 178.7(2)
C9' C26' C31' C30' -178.88(19)
C10' C11' C12' C13' 3.5(3)
C10' C11' C12' C17' 178.15(18)
C10' C32' O3' C13' 53.9(2)
C10' C32' O4' C34' 177.7(2)
C11' C8' C9' C26' -129.59(16)
C11' C8' C9' O1' 108.09(17)
C11' C8' C9' O2' -11.62(18)
C11' C10' C32' C33' -172.66(17)
C11' C10' C32' O3' -54.5(2)
C11' C10' C32' O4' 62.9(2)
C11' C10' O2' C9' -36.6(2)
C11' C12' C13' C14' 173.3(2)
C11' C12' C13' O3' -5.1(3)
C11' C12' C17' C16' -174.3(2)
C12' C13' C14' C15' 1.1(4)
C12' C13' O3' C32' -25.1(3)
C13' C12' C17' C16' 0.6(3)
C13' C14' C15' C16' 0.3(4)
C14' C13' O3' C32' 156.4(2)
C14' C15' C16' C17' -1.2(4)
C15' C16' C17' C12' 0.8(4)
C17' C12' C13' C14' -1.5(3)
C17' C12' C13' O3' -179.98(19)
C18' C7' C8' C9' 176.36(15)
C18' C7' C8' C11' 54.9(2)
C18' C19' C20' C21' 22.8(3)
C18' C19' C20' C25' -155.7(2)
C19' C20' C21' C22' -176.6(2)
C19' C20' C25' C24' 176.2(2)
C20' C21' C22' C23' -0.1(3)
C21' C20' C25' C24' -2.4(4)
C21' C22' C23' C24' -1.4(4)
C22' C23' C24' C25' 0.9(4)
C23' C24' C25' C20' 1.1(4)
C25' C20' C21' C22' 1.9(3)
C26' C9' O1' C5' -146.41(17)
C26' C9' O2' C10' 152.18(15)
C26' C27' C28' C29' -0.4(4)
C27' C26' C31' C30' -1.3(3)
C27' C28' C29' C30' -0.3(4)
C28' C29' C30' C31' 0.1(4)
C29' C30' C31' C26' 0.7(3)
C31' C26' C27' C28' 1.2(3)
C32' C10' C11' C8' 144.77(16)
C32' C10' C11' C12' 26.0(2)
C32' C10' O2' C9' -158.38(15)
C33' C32' O3' C13' 176.63(18)
C33' C32' O4' C34' 54.1(3)
C35' C34' O4' C32' 163.7(3)
O1' C5' C6' C1' 176.51(19)
O1' C5' C6' C7' 1.4(3)
O1' C9' C26' C27' 24.6(2)
O1' C9' C26' C31' -157.89(16)
O1' C9' O2' C10' -92.99(17)
O2' C9' C26' C27' 141.07(19)
O2' C9' C26' C31' -41.5(2)
O2' C9' O1' C5' 98.0(2)
O2' C10' C11' C8' 26.77(18)
O2' C10' C11' C12' -92.04(18)
O2' C10' C32' C33' -56.5(2)
O2' C10' C32' O3' 61.6(2)
O2' C10' C32' O4' 179.03(15)
O3' C13' C14' C15' 179.6(2)
O3' C32' O4' C34' -64.7(3)
O4' C32' O3' C13' -59.2(2)
